data_4327276
loop_
_publ_author_name
'Xin-min Gan'
'Brian M. Rapko'
'Jesse Fox'
'Iris Binyamin'
'Sylvie Pailloux'
'Eileen N. Duesler'
'Robert T. Paine'

_publ_section_title
;
 A Three-Dimensional Framework Structure Constructed from
 2-(2-Pyridyl-N-oxide) Ethylphosphonic Acid and Nd(III)
;
_journal_name_full 'Inorganic Chemistry'
_journal_page_first 3741
_journal_page_last 3745
_journal_paper_doi 10.1021/ic051937+
_journal_volume 45
_journal_year 2006
_chemical_formula_sum 'C7 H10 N O4 P'
_chemical_formula_weight 203.13
_space_group_IT_number 2
_symmetry_cell_setting triclinic
_symmetry_space_group_name_Hall '-P 1'
_symmetry_space_group_name_H-M 'P -1'
_atom_sites_solution_hydrogens difmap
_atom_sites_solution_primary direct
_atom_sites_solution_secondary difmap
_audit_creation_method SHELXL
_cell_angle_alpha 94.88(2)
_cell_angle_beta 94.85(2)
_cell_angle_gamma 96.83(2)
_cell_formula_units_Z 4
_cell_length_a 7.245(3)
_cell_length_b 8.766(3)
_cell_length_c 13.899(5)
_cell_measurement_reflns_used 46.00
_cell_measurement_temperature 293(2)
_cell_measurement_theta_max 12.43
_cell_measurement_theta_min 2.97
_cell_volume 869.3(6)
_computing_cell_refinement 'Siemens XSCANS, 1991'
_computing_data_collection 'Siemens XSCANS, 1991'
_computing_data_reduction 'Siemens XSCANS, 1991'
_computing_molecular_graphics 'Siemens SHELXTL Version 5, 1994'
_computing_publication_material 'Siemens SHELXTL Version 5, 1994'
_computing_structure_refinement 'Siemens SHELXTL Version 5, 1994'
_computing_structure_solution 'Siemens SHELXTL Version 5, 1994'
_diffrn_ambient_temperature 293(2)
_diffrn_measurement_device 'Siemens P4'
_diffrn_measurement_method '\w scans'
_diffrn_radiation_monochromator graphite
_diffrn_radiation_source 'fine-focus sealed tube'
_diffrn_radiation_type MoK\a
_diffrn_radiation_wavelength 0.71073
_diffrn_reflns_av_R_equivalents 0.0311
_diffrn_reflns_av_sigmaI/netI 0.0431
_diffrn_reflns_limit_h_max 8
_diffrn_reflns_limit_h_min -8
_diffrn_reflns_limit_k_max 10
_diffrn_reflns_limit_k_min -10
_diffrn_reflns_limit_l_max 16
_diffrn_reflns_limit_l_min -16
_diffrn_reflns_number 6140
_diffrn_reflns_theta_max 25.00
_diffrn_reflns_theta_min 2.35
_diffrn_standards_decay_% 0.0
_diffrn_standards_interval_count 97
_diffrn_standards_number 3
_exptl_absorpt_coefficient_mu 0.297
_exptl_absorpt_correction_T_max 0.940
_exptl_absorpt_correction_T_min 0.913
_exptl_absorpt_correction_type 'empirical, psi-scans'
_exptl_crystal_colour 'light brown'
_exptl_crystal_density_diffrn 1.552
_exptl_crystal_density_method none
_exptl_crystal_description plate
_exptl_crystal_F_000 424
_exptl_crystal_size_max 0.621
_exptl_crystal_size_mid 0.345
_exptl_crystal_size_min 0.081
_refine_diff_density_max 0.226
_refine_diff_density_min -0.474
_refine_diff_density_rms 0.073
_refine_ls_extinction_method none
_refine_ls_goodness_of_fit_all 1.197
_refine_ls_goodness_of_fit_obs 1.329
_refine_ls_hydrogen_treatment refall
_refine_ls_matrix_type full
_refine_ls_number_parameters 315
_refine_ls_number_reflns 3070
_refine_ls_number_restraints 0
_refine_ls_restrained_S_all 1.197
_refine_ls_restrained_S_obs 1.329
_refine_ls_R_factor_all 0.0516
_refine_ls_R_factor_obs 0.0412
_refine_ls_shift/esd_max 0.003
_refine_ls_shift/esd_mean 0.000
_refine_ls_structure_factor_coef Fsqd
_refine_ls_weighting_details 'w=1/[\s^2^(Fo^2^)+(0.0500P)^2^+0.0400P] where P=(Fo^2^+2Fc^2^)/3'
_refine_ls_weighting_scheme calc
_refine_ls_wR_factor_all 0.1070
_refine_ls_wR_factor_obs 0.1039
_reflns_number_observed 2417
_reflns_number_total 3070
_reflns_observed_criterion >2sigma(I)
_cod_data_source_file ic0519372Bsi20051020_020017.cif
_cod_data_source_block rtp992
_cod_depositor_comments
;
The following automatic conversions were performed:

'_refine_ls_weighting_scheme' value 'calc
w=1/[\s^2^(Fo^2^)+(0.0500P)^2^+0.0400P] where P=(Fo^2^+2Fc^2^)/3' was
changed to 'calc'. New tag '_refine_ls_weighting_details' was
created. The value of the new tag was set to
'w=1/[\s^2^(Fo^2^)+(0.0500P)^2^+0.0400P] where P=(Fo^2^+2Fc^2^)/3'.

Automatic conversion script
Id: cif_fix_values 3143 2015-03-26 13:38:13Z robertas 
;
_cod_database_code 4327276

loop_
_symmetry_equiv_pos_as_xyz
'x, y, z'
'-x, -y, -z'

loop_
_atom_site_aniso_label
_atom_site_aniso_U_11
_atom_site_aniso_U_22
_atom_site_aniso_U_33
_atom_site_aniso_U_23
_atom_site_aniso_U_13
_atom_site_aniso_U_12
P1 0.0293(4) 0.0411(4) 0.0327(3) 0.0157(3) 0.0032(3) 0.0061(3)
O1 0.0298(10) 0.0720(14) 0.0394(10) 0.0096(9) 0.0009(8) 0.0032(9)
O2 0.0364(10) 0.0599(12) 0.0319(9) 0.0097(8) 0.0057(8) 0.0154(9)
O3 0.0486(12) 0.0393(11) 0.0425(11) 0.0173(9) -0.0083(9) -0.0058(9)
O4 0.0362(11) 0.0668(14) 0.0592(12) 0.0355(11) 0.0134(10) 0.0209(10)
N1 0.0304(11) 0.0335(11) 0.0305(10) 0.0025(8) 0.0040(9) 0.0026(9)
C1 0.044(2) 0.0394(14) 0.0276(13) 0.0045(11) 0.0079(12) 0.0010(12)
C2 0.044(2) 0.041(2) 0.049(2) 0.0032(13) 0.0206(14) 0.0013(12)
C3 0.034(2) 0.048(2) 0.063(2) 0.0050(14) 0.0074(14) 0.0040(13)
C4 0.038(2) 0.0404(15) 0.042(2) 0.0071(12) -0.0028(12) 0.0053(11)
C5 0.0376(14) 0.0238(11) 0.0268(11) 0.0003(9) 0.0032(10) 0.0033(10)
C6 0.040(2) 0.0362(14) 0.0272(13) 0.0018(10) 0.0081(11) 0.0042(12)
C7 0.040(2) 0.0333(13) 0.0293(13) 0.0052(10) 0.0057(11) 0.0042(11)
P2 0.0326(4) 0.0342(4) 0.0309(3) 0.0131(3) 0.0077(3) 0.0062(3)
O5 0.0335(10) 0.0403(10) 0.0433(10) 0.0147(8) 0.0044(8) -0.0006(8)
O6 0.0399(11) 0.0450(11) 0.0522(11) 0.0266(9) 0.0129(9) 0.0118(8)
O7 0.0355(11) 0.0544(12) 0.0370(9) 0.0148(9) 0.0112(8) 0.0118(9)
O8 0.0516(12) 0.0430(11) 0.0281(9) 0.0081(8) 0.0083(8) 0.0005(9)
N2 0.0359(12) 0.0270(10) 0.0264(10) 0.0016(8) -0.0002(9) 0.0038(8)
C8 0.053(2) 0.0339(14) 0.0316(13) 0.0065(11) -0.0025(12) 0.0092(12)
C9 0.050(2) 0.044(2) 0.0391(15) 0.0008(12) -0.0123(13) 0.0155(13)
C10 0.028(2) 0.050(2) 0.056(2) -0.0028(14) -0.0063(13) 0.0059(13)
C11 0.0319(14) 0.0358(14) 0.0460(15) 0.0045(12) 0.0028(12) -0.0007(11)
C12 0.0362(14) 0.0212(11) 0.0293(12) 0.0018(9) 0.0000(10) 0.0017(10)
C13 0.0279(13) 0.0319(13) 0.0324(13) 0.0078(11) 0.0020(11) 0.0021(11)
C14 0.0316(14) 0.0297(13) 0.0367(13) 0.0094(11) 0.0079(11) 0.0013(11)

loop_
_atom_site_label
_atom_site_type_symbol
_atom_site_fract_x
_atom_site_fract_y
_atom_site_fract_z
_atom_site_U_iso_or_equiv
_atom_site_thermal_displace_type
_atom_site_occupancy
_atom_site_calc_flag
P1 P 0.03765(9) 0.94417(8) 0.71607(5) 0.0335(2) Uani 1 d
O1 O 0.1495(3) 1.2769(2) 0.49119(13) 0.0472(5) Uani 1 d
O2 O 0.1083(3) 0.9608(2) 0.82026(12) 0.0415(5) Uani 1 d
O3 O -0.0133(3) 0.7711(2) 0.67945(14) 0.0444(5) Uani 1 d
H3A H -0.0725(52) 0.7584(43) 0.6217(29) 0.081(12) Uiso 1 d
O4 O -0.1319(3) 1.0304(2) 0.69531(15) 0.0507(5) Uani 1 d
H4A H -0.2441(59) 1.0057(46) 0.7321(30) 0.097(14) Uiso 1 d
N1 N 0.3338(3) 1.2824(2) 0.50828(14) 0.0315(5) Uani 1 d
C1 C 0.4456(4) 1.3206(3) 0.4390(2) 0.0370(6) Uani 1 d
H1 H 0.3811(40) 1.3418(31) 0.3822(21) 0.044(8) Uiso 1 d
C2 C 0.6342(4) 1.3318(3) 0.4563(2) 0.0442(7) Uani 1 d
H2 H 0.7035(39) 1.3561(30) 0.4069(19) 0.039(7) Uiso 1 d
C3 C 0.7121(4) 1.3041(3) 0.5456(2) 0.0484(7) Uani 1 d
H3 H 0.8420(47) 1.3152(35) 0.5592(23) 0.057(9) Uiso 1 d
C4 C 0.5960(4) 1.2641(3) 0.6154(2) 0.0402(6) Uani 1 d
H4 H 0.6341(37) 1.2440(29) 0.6757(20) 0.034(7) Uiso 1 d
C5 C 0.4044(3) 1.2506(3) 0.5972(2) 0.0296(5) Uani 1 d
C6 C 0.2719(4) 1.1945(3) 0.6662(2) 0.0345(6) Uani 1 d
H6A H 0.1691(38) 1.2571(30) 0.6654(18) 0.036(7) Uiso 1 d
H6B H 0.3285(37) 1.2167(29) 0.7336(19) 0.036(7) Uiso 1 d
C7 C 0.2026(4) 1.0231(3) 0.6403(2) 0.0338(6) Uani 1 d
H7A H 0.3100(43) 0.9687(34) 0.6397(21) 0.051(8) Uiso 1 d
H7B H 0.1555(38) 1.0022(30) 0.5754(21) 0.041(7) Uiso 1 d
P2 P 0.55146(9) 0.85771(7) 0.85259(4) 0.0316(2) Uani 1 d
O5 O 0.6146(2) 0.5338(2) 1.14566(13) 0.0388(4) Uani 1 d
O6 O 0.5979(3) 0.9887(2) 0.79371(14) 0.0434(5) Uani 1 d
O7 O 0.3804(3) 0.8735(2) 0.91000(13) 0.0407(4) Uani 1 d
H7C H 0.2740(58) 0.9068(45) 0.8711(30) 0.094(13) Uiso 1 d
O8 O 0.5133(3) 0.7042(2) 0.78560(12) 0.0408(5) Uani 1 d
H8A H 0.4501(46) 0.6249(38) 0.8078(23) 0.058(10) Uiso 1 d
N2 N 0.7950(3) 0.5658(2) 1.13344(13) 0.0300(5) Uani 1 d
C8 C 0.9238(4) 0.4962(3) 1.1838(2) 0.0392(6) Uani 1 d
H8 H 0.8746(42) 0.4236(35) 1.2265(22) 0.054(9) Uiso 1 d
C9 C 1.1076(4) 0.5304(3) 1.1735(2) 0.0447(7) Uani 1 d
H9 H 1.1926(42) 0.4779(33) 1.2126(21) 0.049(8) Uiso 1 d
C10 C 1.1649(4) 0.6382(3) 1.1114(2) 0.0455(7) Uani 1 d
H10 H 1.2859(43) 0.6693(33) 1.1063(21) 0.047(8) Uiso 1 d
C11 C 1.0309(4) 0.7063(3) 1.0600(2) 0.0383(6) Uani 1 d
H11 H 1.0614(39) 0.7817(33) 1.0145(20) 0.043(8) Uiso 1 d
C12 C 0.8437(3) 0.6697(3) 1.0698(2) 0.0292(5) Uani 1 d
C13 C 0.6850(3) 0.7291(3) 1.0158(2) 0.0307(5) Uani 1 d
H13A H 0.6167(34) 0.7823(28) 1.0646(18) 0.028(6) Uiso 1 d
H13B H 0.6010(35) 0.6370(29) 0.9892(18) 0.031(6) Uiso 1 d
C14 C 0.7401(4) 0.8382(3) 0.9399(2) 0.0323(6) Uani 1 d
H14A H 0.7814(38) 0.9327(34) 0.9677(19) 0.037(7) Uiso 1 d
H14B H 0.8357(41) 0.8033(32) 0.9037(21) 0.045(8) Uiso 1 d

loop_
_atom_type_symbol
_atom_type_description
_atom_type_scat_dispersion_real
_atom_type_scat_dispersion_imag
_atom_type_scat_source
C C 0.0033 0.0016 'International Tables Vol C Tables 4.2.6.8 and 6.1.1.4'
H H 0.0000 0.0000 'International Tables Vol C Tables 4.2.6.8 and 6.1.1.4'
N N 0.0061 0.0033 'International Tables Vol C Tables 4.2.6.8 and 6.1.1.4'
O O 0.0106 0.0060 'International Tables Vol C Tables 4.2.6.8 and 6.1.1.4'
P P 0.1023 0.0942 'International Tables Vol C Tables 4.2.6.8 and 6.1.1.4'

loop_
_geom_angle_atom_site_label_1
_geom_angle_atom_site_label_2
_geom_angle_atom_site_label_3
_geom_angle
O2 P1 O4 112.90(11)
O2 P1 O3 110.05(11)
O4 P1 O3 109.68(12)
O2 P1 C7 113.42(12)
O4 P1 C7 103.63(12)
O3 P1 C7 106.81(12)
P1 O3 H3A 111.9(25)
P1 O4 H4A 117.8(23)
O1 N1 C1 120.2(2)
O1 N1 C5 118.2(2)
C1 N1 C5 121.6(2)
N1 C1 C2 120.9(3)
N1 C1 H1 113.5(18)
C2 C1 H1 125.5(18)
C1 C2 C3 119.5(3)
C1 C2 H2 117.6(17)
C3 C2 H2 122.9(17)
C2 C3 C4 118.9(3)
C2 C3 H3 120.3(20)
C4 C3 H3 120.8(20)
C3 C4 C5 121.5(3)
C3 C4 H4 125.2(18)
C5 C4 H4 113.3(18)
N1 C5 C4 117.5(2)
N1 C5 C6 118.4(2)
C4 C5 C6 124.0(2)
C5 C6 C7 110.5(2)
C5 C6 H6A 108.8(15)
C7 C6 H6A 111.8(16)
C5 C6 H6B 110.9(15)
C7 C6 H6B 112.4(15)
H6A C6 H6B 102.2(21)
C6 C7 P1 114.5(2)
C6 C7 H7A 107.8(18)
P1 C7 H7A 112.1(18)
C6 C7 H7B 111.8(16)
P1 C7 H7B 110.0(17)
H7A C7 H7B 99.7(24)
O6 P2 O7 113.70(11)
O6 P2 O8 109.74(11)
O7 P2 O8 108.44(11)
O6 P2 C14 111.66(12)
O7 P2 C14 106.13(12)
O8 P2 C14 106.87(12)
P2 O7 H7C 113.2(24)
P2 O8 H8A 117.5(21)
O5 N2 C8 120.1(2)
O5 N2 C12 118.0(2)
C8 N2 C12 121.9(2)
C9 C8 N2 120.6(3)
C9 C8 H8 124.1(18)
N2 C8 H8 115.4(19)
C8 C9 C10 119.8(3)
C8 C9 H9 116.3(17)
C10 C9 H9 123.8(18)
C11 C10 C9 118.5(3)
C11 C10 H10 119.0(19)
C9 C10 H10 122.3(19)
C12 C11 C10 121.4(3)
C12 C11 H11 115.8(17)
C10 C11 H11 122.8(17)
N2 C12 C11 117.7(2)
N2 C12 C13 115.4(2)
C11 C12 C13 126.9(2)
C12 C13 C14 115.1(2)
C12 C13 H13A 107.1(14)
C14 C13 H13A 109.8(14)
C12 C13 H13B 104.9(14)
C14 C13 H13B 113.7(14)
H13A C13 H13B 105.6(21)
C13 C14 P2 113.3(2)
C13 C14 H14A 111.0(17)
P2 C14 H14A 106.6(17)
C13 C14 H14B 111.8(17)
P2 C14 H14B 105.9(17)
H14A C14 H14B 108.0(24)

loop_
_geom_bond_atom_site_label_1
_geom_bond_atom_site_label_2
_geom_bond_distance
P1 O2 1.484(2)
P1 O4 1.537(2)
P1 O3 1.549(2)
P1 C7 1.776(3)
O1 N1 1.330(3)
O3 H3A 0.87(4)
O4 H4A 1.01(4)
N1 C1 1.348(3)
N1 C5 1.361(3)
C1 C2 1.357(4)
C1 H1 0.93(3)
C2 C3 1.372(4)
C2 H2 0.91(3)
C3 C4 1.378(4)
C3 H3 0.94(3)
C4 C5 1.379(4)
C4 H4 0.90(3)
C5 C6 1.485(3)
C6 C7 1.529(4)
C6 H6A 0.98(3)
C6 H6B 0.98(3)
C7 H7A 0.96(3)
C7 H7B 0.93(3)
P2 O6 1.489(2)
P2 O7 1.543(2)
P2 O8 1.552(2)
P2 C14 1.783(3)
O5 N2 1.332(3)
O7 H7C 0.99(4)
O8 H8A 0.88(3)
N2 C8 1.353(3)
N2 C12 1.360(3)
C8 C9 1.352(4)
C8 H8 0.96(3)
C9 C10 1.384(4)
C9 H9 0.97(3)
C10 C11 1.380(4)
C10 H10 0.90(3)
C11 C12 1.376(4)
C11 H11 0.97(3)
C12 C13 1.490(3)
C13 C14 1.530(3)
C13 H13A 0.99(3)
C13 H13B 0.98(3)
C14 H14A 0.89(3)
C14 H14B 0.95(3)

loop_
_cod_changelog_entry_id
_cod_changelog_entry_author
_cod_changelog_entry_date
_cod_changelog_entry_text
1 'Vaitkus, Antanas' 2022-06-28T17:44:00+03:00
;
 Removed the '_chemical_name_systematic' data item that
 had an incorrect value.
;
